data_2023235
loop_
_publ_author_name
'R\"owekamp-Krugley, Natalia'
'Reuter, Hans'

_publ_section_title
;
 [SnF(bipy)(H2O)]2[SnF6], a mixed-valent inorganic tin(II)--tin(IV)
 compound
;
_journal_coeditor_code OI2009
_journal_issue 9
_journal_name_full 'Acta Crystallographica Section E Crystallographic Communications'
_journal_paper_doi 10.1107/S2056989024007400
_journal_volume 80
_journal_year 2024
_chemical_formula_iupac '[Sn F (C10 H8 N2) (H2 O1)]2 [Sn F6]'
_chemical_formula_moiety '2(C10 H10 F1 N2 O1 Sn +), F6 Sn 2-'
_chemical_formula_sum 'C20 H20 F8 N4 O2 Sn3'
_chemical_formula_weight 856.47
_chemical_name_systematic
;
Bis[aqua(2,2'-bipyridine)fluoridotin(II)] hexafluoridotin(IV)
;
_space_group_crystal_system triclinic
_space_group_IT_number 2
_space_group_name_Hall '-P 1'
_space_group_name_H-M_alt 'P -1'
_atom_sites_solution_hydrogens mixed
_atom_sites_solution_primary direct
_audit_creation_method SHELXL-2014/7
_cell_angle_alpha 97.073(2)
_cell_angle_beta 98.474(2)
_cell_angle_gamma 100.644(2)
_cell_formula_units_Z 1
_cell_length_a 7.4579(4)
_cell_length_b 8.4601(5)
_cell_length_c 9.8864(6)
_cell_measurement_reflns_used 9888
_cell_measurement_temperature 100(2)
_cell_measurement_theta_max 28.85
_cell_measurement_theta_min 2.48
_cell_volume 599.06(6)
_computing_cell_refinement
;
SAINT (Bruker, 2009)
;
_computing_data_collection
;
APEX2 (Bruker, 2009)
;
_computing_data_reduction
;
SAINT (Bruker, 2009)
;
_computing_molecular_graphics
;
DIAMOND (Brandenburg, 2006), Mercury (Macrae <i>et al.</i>
(2020)
;
_computing_publication_material
;
publCIF (Westrip, 2010)
;
_computing_structure_refinement
;
<i>SHELXL2014/7</i> (Sheldrick, 2015)
;
_computing_structure_solution
;
SHELXS97 (Sheldrick 2008)
;
_diffrn_ambient_temperature 100(2)
_diffrn_measured_fraction_theta_full 0.995
_diffrn_measured_fraction_theta_max 0.990
_diffrn_measurement_device_type 'Bruker APEXII CCD'
_diffrn_measurement_method '\f and \w scans'
_diffrn_radiation_type MoK\a
_diffrn_radiation_wavelength 0.71073
_diffrn_reflns_av_R_equivalents 0.0626
_diffrn_reflns_av_unetI/netI 0.0336
_diffrn_reflns_limit_h_max 9
_diffrn_reflns_limit_h_min -9
_diffrn_reflns_limit_k_max 11
_diffrn_reflns_limit_k_min -10
_diffrn_reflns_limit_l_max 13
_diffrn_reflns_limit_l_min -13
_diffrn_reflns_number 28904
_diffrn_reflns_theta_full 25.242
_diffrn_reflns_theta_max 27.996
_diffrn_reflns_theta_min 2.996
_exptl_absorpt_coefficient_mu 3.193
_exptl_absorpt_correction_T_max 0.713
_exptl_absorpt_correction_T_min 0.434
_exptl_absorpt_correction_type multi-scan
_exptl_absorpt_process_details
;
(SADABS; Krause <i>et al.</i>,  2015
;
_exptl_crystal_colour colourless
_exptl_crystal_density_diffrn 2.374
_exptl_crystal_description plate
_exptl_crystal_F_000 406
_exptl_crystal_size_max 0.168
_exptl_crystal_size_mid 0.150
_exptl_crystal_size_min 0.047
_refine_diff_density_max 0.887
_refine_diff_density_min -0.693
_refine_ls_extinction_coef 0.0061(6)
_refine_ls_extinction_expression Fc^*^=kFc[1+0.001xFc^2^\l^3^/sin(2\q)]^-1/4^
_refine_ls_extinction_method
;
<i>SHELXL2014/7</i> (Sheldrick, 2015)
;
_refine_ls_goodness_of_fit_ref 1.051
_refine_ls_hydrogen_treatment refU
_refine_ls_matrix_type full
_refine_ls_number_parameters 172
_refine_ls_number_reflns 2864
_refine_ls_number_restraints 0
_refine_ls_restrained_S_all 1.051
_refine_ls_R_factor_all 0.0262
_refine_ls_R_factor_gt 0.0223
_refine_ls_shift/su_max 0.000
_refine_ls_shift/su_mean 0.000
_refine_ls_structure_factor_coef Fsqd
_refine_ls_weighting_details 'w=1/[\s^2^(Fo^2^)+(0.0240P)^2^+0.4078P] where P=(Fo^2^+2Fc^2^)/3'
_refine_ls_weighting_scheme calc
_refine_ls_wR_factor_gt 0.0517
_refine_ls_wR_factor_ref 0.0533
_reflns_number_gt 2611
_reflns_number_total 2864
_reflns_threshold_expression 'I > 2\s(I)'
_cod_data_source_file oi2009.cif
_cod_data_source_block I
_cod_database_code 2023235
_shelx_space_group_comment
;
The symmetry employed for this shelxl refinement is uniquely defined
by the following loop, which should always be used as a source of
symmetry information in preference to the above space-group names.
They are only intended as comments.
;
_shelx_estimated_absorpt_t_min 0.616
_shelx_estimated_absorpt_t_max 0.864

loop_
_space_group_symop_operation_xyz
'x, y, z'
'-x, -y, -z'

loop_
_atom_site_type_symbol
_atom_site_label
_atom_site_fract_x
_atom_site_fract_y
_atom_site_fract_z
_atom_site_U_iso_or_equiv
_atom_site_adp_type
_atom_site_calc_flag
_atom_site_occupancy
_atom_site_disorder_assembly
_atom_site_disorder_group
Sn Sn1 0.5000 1.0000 1.0000 0.01059(8) Uani d 1 . .
F F11 0.22638(19) 0.91895(18) 0.96683(15) 0.0190(3) Uani d 1 . .
F F12 0.5060(2) 0.96203(18) 0.80238(14) 0.0192(3) Uani d 1 . .
F F13 0.4618(2) 1.21909(17) 0.98795(15) 0.0198(3) Uani d 1 . .
Sn Sn2 0.21949(2) 0.11033(2) 0.42958(2) 0.01159(8) Uani d 1 . .
F F21 -0.05571(18) 0.10252(17) 0.41199(14) 0.0143(3) Uani d 1 . .
N N1 0.2719(3) 0.3727(2) 0.3702(2) 0.0124(4) Uani d 1 . .
C C1 0.3234(3) 0.3987(3) 0.2477(3) 0.0150(5) Uani d 1 . .
H H1 0.3362 0.3083 0.1854 0.015(2) Uiso calc 1 . .
C C2 0.3578(3) 0.5513(3) 0.2103(2) 0.0161(6) Uani d 1 . .
H H2 0.3939 0.5660 0.1237 0.015(2) Uiso calc 1 . .
C C3 0.3388(3) 0.6832(3) 0.3011(3) 0.0169(5) Uani d 1 . .
H H3 0.3597 0.7895 0.2769 0.015(2) Uiso calc 1 . .
C C4 0.2890(3) 0.6585(3) 0.4277(3) 0.0149(5) Uani d 1 . .
H H4 0.2761 0.7477 0.4914 0.015(2) Uiso calc 1 . .
C C5 0.2581(3) 0.5018(3) 0.4601(2) 0.0125(5) Uani d 1 . .
C C6 0.2159(3) 0.4654(3) 0.5971(2) 0.0120(5) Uani d 1 . .
N N2 0.2082(3) 0.3096(2) 0.6171(2) 0.0118(4) Uani d 1 . .
C C7 0.1811(3) 0.2676(3) 0.7394(2) 0.0152(5) Uani d 1 . .
H H7 0.1791 0.1582 0.7534 0.015(2) Uiso calc 1 . .
C C8 0.1557(4) 0.3780(3) 0.8464(3) 0.0174(5) Uani d 1 . .
H H8 0.1343 0.3447 0.9319 0.015(2) Uiso calc 1 . .
C C9 0.1622(3) 0.5373(3) 0.8268(3) 0.0167(5) Uani d 1 . .
H H9 0.1450 0.6151 0.8991 0.015(2) Uiso calc 1 . .
C C10 0.1940(3) 0.5838(3) 0.7003(2) 0.0135(5) Uani d 1 . .
H H10 0.2006 0.6934 0.6852 0.015(2) Uiso calc 1 . .
O O1 0.0938(2) 0.0501(2) 0.18594(17) 0.0187(4) Uani d 1 . .
H H101 -0.0229 0.0670 0.1412 0.073(10) Uiso d 1 . .
H H102 0.1481 0.0034 0.1126 0.073(10) Uiso d 1 . .

loop_
_atom_site_aniso_label
_atom_site_aniso_U_11
_atom_site_aniso_U_22
_atom_site_aniso_U_33
_atom_site_aniso_U_12
_atom_site_aniso_U_13
_atom_site_aniso_U_23
Sn1 0.00996(13) 0.01193(14) 0.01123(13) 0.00387(9) 0.00360(9) 0.00239(9)
F11 0.0116(7) 0.0237(8) 0.0199(8) 0.0027(6) 0.0030(6) -0.0024(6)
F12 0.0216(8) 0.0231(8) 0.0133(7) 0.0042(6) 0.0053(6) 0.0027(6)
F13 0.0255(8) 0.0155(8) 0.0224(8) 0.0096(6) 0.0069(6) 0.0062(6)
Sn2 0.01071(11) 0.01044(11) 0.01397(12) 0.00390(7) 0.00208(7) 0.00069(7)
F21 0.0110(7) 0.0161(7) 0.0165(7) 0.0044(5) 0.0035(5) 0.0015(6)
N1 0.0104(10) 0.0133(10) 0.0134(10) 0.0023(8) 0.0027(8) 0.0004(8)
C1 0.0130(12) 0.0165(13) 0.0145(13) 0.0023(10) 0.0017(10) 0.0009(10)
C2 0.0120(13) 0.0223(15) 0.0150(14) 0.0043(11) 0.0022(11) 0.0054(12)
C3 0.0146(12) 0.0152(13) 0.0214(14) 0.0020(10) 0.0025(10) 0.0071(11)
C4 0.0138(12) 0.0124(12) 0.0186(13) 0.0050(9) 0.0019(10) 0.0003(10)
C5 0.0066(11) 0.0152(12) 0.0161(12) 0.0031(9) 0.0020(9) 0.0023(10)
C6 0.0091(11) 0.0115(12) 0.0145(12) 0.0020(9) 0.0004(9) 0.0009(10)
N2 0.0128(10) 0.0107(10) 0.0111(10) 0.0024(8) 0.0003(8) 0.0010(8)
C7 0.0156(12) 0.0148(12) 0.0132(12) 0.0008(10) -0.0010(10) 0.0024(10)
C8 0.0168(13) 0.0225(14) 0.0118(12) 0.0012(10) 0.0026(10) 0.0027(11)
C9 0.0156(12) 0.0190(13) 0.0141(13) 0.0044(10) 0.0014(10) -0.0027(10)
C10 0.0136(12) 0.0121(12) 0.0142(12) 0.0032(9) 0.0009(9) 0.0000(10)
O1 0.0162(9) 0.0269(10) 0.0132(9) 0.0068(8) 0.0037(7) -0.0016(8)

loop_
_atom_type_symbol
_atom_type_description
_atom_type_scat_dispersion_real
_atom_type_scat_dispersion_imag
_atom_type_scat_source
C C 0.0033 0.0016 'International Tables Vol C Tables 4.2.6.8 and 6.1.1.4'
H H 0.0000 0.0000 'International Tables Vol C Tables 4.2.6.8 and 6.1.1.4'
N N 0.0061 0.0033 'International Tables Vol C Tables 4.2.6.8 and 6.1.1.4'
F F 0.0171 0.0103 'International Tables Vol C Tables 4.2.6.8 and 6.1.1.4'
Sn Sn -0.6537 1.4246 'International Tables Vol C Tables 4.2.6.8 and 6.1.1.4'
O O 0.0106 0.0060 'International Tables Vol C Tables 4.2.6.8 and 6.1.1.4'

loop_
_geom_angle_atom_site_label_1
_geom_angle_atom_site_label_2
_geom_angle_atom_site_label_3
_geom_angle_site_symmetry_1
_geom_angle_site_symmetry_3
_geom_angle
_geom_angle_publ_flag
F13 Sn1 F13 . 2_677 180.0 ?
F13 Sn1 F12 . 2_677 89.28(6) ?
F13 Sn1 F12 2_677 2_677 90.72(6) ?
F13 Sn1 F12 . . 90.72(6) ?
F13 Sn1 F12 2_677 . 89.28(6) ?
F12 Sn1 F12 2_677 . 180.00(9) ?
F13 Sn1 F11 . . 89.59(6) ?
F13 Sn1 F11 2_677 . 90.41(6) ?
F12 Sn1 F11 2_677 . 88.39(6) ?
F12 Sn1 F11 . . 91.61(6) ?
F13 Sn1 F11 . 2_677 90.41(6) ?
F13 Sn1 F11 2_677 2_677 89.59(6) ?
F12 Sn1 F11 2_677 2_677 91.62(6) ?
F12 Sn1 F11 . 2_677 88.39(6) ?
F11 Sn1 F11 . 2_677 180.00(3) ?
F21 Sn2 N1 . . 91.52(6) ?
F21 Sn2 N2 . . 78.11(6) ?
N1 Sn2 N2 . . 68.50(7) ?
F21 Sn2 O1 . . 73.42(6) ?
N1 Sn2 O1 . . 79.62(6) ?
N2 Sn2 O1 . . 136.22(6) ?
C5 N1 C1 . . 118.7(2) ?
C5 N1 Sn2 . . 120.40(15) ?
C1 N1 Sn2 . . 120.81(16) ?
N1 C1 C2 . . 122.4(2) ?
N1 C1 H1 . . 118.8 ?
C2 C1 H1 . . 118.8 ?
C1 C2 C3 . . 118.8(2) ?
C1 C2 H2 . . 120.6 ?
C3 C2 H2 . . 120.6 ?
C4 C3 C2 . . 119.3(2) ?
C4 C3 H3 . . 120.3 ?
C2 C3 H3 . . 120.3 ?
C3 C4 C5 . . 119.1(2) ?
C3 C4 H4 . . 120.4 ?
C5 C4 H4 . . 120.4 ?
N1 C5 C4 . . 121.6(2) ?
N1 C5 C6 . . 115.7(2) ?
C4 C5 C6 . . 122.7(2) ?
N2 C6 C10 . . 121.7(2) ?
N2 C6 C5 . . 115.3(2) ?
C10 C6 C5 . . 122.9(2) ?
C7 N2 C6 . . 119.5(2) ?
C7 N2 Sn2 . . 120.78(16) ?
C6 N2 Sn2 . . 119.55(15) ?
N2 C7 C8 . . 122.1(2) ?
N2 C7 H7 . . 118.9 ?
C8 C7 H7 . . 118.9 ?
C9 C8 C7 . . 118.8(2) ?
C9 C8 H8 . . 120.6 ?
C7 C8 H8 . . 120.6 ?
C8 C9 C10 . . 119.7(2) ?
C8 C9 H9 . . 120.2 ?
C10 C9 H9 . . 120.2 ?
C6 C10 C9 . . 118.1(2) ?
C6 C10 H10 . . 121.0 ?
C9 C10 H10 . . 121.0 ?
Sn2 O1 H101 . . 127.2 ?
Sn2 O1 H102 . . 127.9 ?
H101 O1 H102 . . 105.0 ?

loop_
_geom_bond_atom_site_label_1
_geom_bond_atom_site_label_2
_geom_bond_site_symmetry_2
_geom_bond_distance
_geom_bond_publ_flag
Sn1 F13 . 1.9418(14) ?
Sn1 F13 2_677 1.9418(14) ?
Sn1 F12 2_677 1.9491(14) ?
Sn1 F12 . 1.9491(14) ?
Sn1 F11 . 1.9931(14) ?
Sn1 F11 2_677 1.9931(14) ?
Sn2 F21 . 2.0221(13) ?
Sn2 N1 . 2.344(2) ?
Sn2 N2 . 2.369(2) ?
Sn2 O1 . 2.4076(17) ?
N1 C5 . 1.350(3) ?
N1 C1 . 1.354(3) ?
C1 C2 . 1.375(3) ?
C1 H1 . 0.9500 ?
C2 C3 . 1.386(3) ?
C2 H2 . 0.9500 ?
C3 C4 . 1.385(4) ?
C3 H3 . 0.9500 ?
C4 C5 . 1.389(3) ?
C4 H4 . 0.9500 ?
C5 C6 . 1.490(3) ?
C6 N2 . 1.349(3) ?
C6 C10 . 1.389(3) ?
N2 C7 . 1.335(3) ?
C7 C8 . 1.381(4) ?
C7 H7 . 0.9500 ?
C8 C9 . 1.378(4) ?
C8 H8 . 0.9500 ?
C9 C10 . 1.396(3) ?
C9 H9 . 0.9500 ?
C10 H10 . 0.9500 ?
O1 H101 . 0.9600 ?
O1 H102 . 0.9600 ?

loop_
_geom_hbond_atom_site_label_D
_geom_hbond_atom_site_label_H
_geom_hbond_atom_site_label_A
_geom_hbond_site_symmetry_A
_geom_hbond_distance_DH
_geom_hbond_distance_HA
_geom_hbond_distance_DA
_geom_hbond_angle_DHA
O1 H101 F11 2_566 0.96 1.75 2.705(2) 170.0
O1 H102 F11 1_544 0.96 1.75 2.710(2) 174.0
